data_4089469
loop_
_publ_author_name
'Durka, Krzysztof'
'Kli\'s, Tomasz'
'Serwatowski, Janusz'
'Wo\'zniak, Krzysztof'

_publ_section_title
;
 Influence of the Silyl Group on the Reactivity of Some Ortho-Lithiated
 Aryl Alkyl Sulfides
;
_journal_issue 11
_journal_name_full Organometallics
_journal_page_first 3145
_journal_paper_doi 10.1021/om400236x
_journal_volume 32
_journal_year 2013
_chemical_formula_moiety 'C15 H16 S2 Si'
_chemical_formula_sum 'C15 H16 S2 Si'
_chemical_formula_weight 288.51
_space_group_IT_number 14
_space_group_name_Hall '-P 2yn'
_space_group_name_H-M_alt 'P 1 21/n 1'
_symmetry_cell_setting monoclinic
_symmetry_space_group_name_Hall '-P 2yn'
_symmetry_space_group_name_H-M 'P 1 21/n 1'
_atom_sites_solution_hydrogens geom
_atom_sites_solution_primary direct
_atom_sites_solution_secondary difmap
_audit_creation_method SHELXL-97
_cell_angle_alpha 90.00
_cell_angle_beta 99.74(9)
_cell_angle_gamma 90.00
_cell_formula_units_Z 4
_cell_length_a 13.465(11)
_cell_length_b 7.6229(7)
_cell_length_c 14.273(6)
_cell_measurement_reflns_used 2150
_cell_measurement_temperature 100(2)
_cell_measurement_theta_max 32.1383
_cell_measurement_theta_min 1.9192
_cell_volume 1443.9(14)
_computing_cell_refinement
;
CrysAlisPro, Agilent Technologies,
Version 1.171.36.1 (release 27-01-2011 CrysAlis171 .NET)
(compiled Feb 15 2011,21:22:45)
;
_computing_data_collection
;
CrysAlisPro, Agilent Technologies,
Version 1.171.36.1 (release 27-01-2011 CrysAlis171 .NET)
(compiled Feb 15 2011,21:22:45)
;
_computing_data_reduction
;
CrysAlisPro, Agilent Technologies,
Version 1.171.36.1 (release 27-01-2011 CrysAlis171 .NET)
(compiled Feb 15 2011,21:22:45)
;
_computing_molecular_graphics 'SHELXTL (Sheldrick, 2008)'
_computing_publication_material 'SHELXTL (Sheldrick, 2008) and PLATON (Spek, 2009)'
_computing_structure_refinement 'SHELXTL (Sheldrick, 2008)'
_computing_structure_solution 'SHELXTL (Sheldrick, 2008)'
_diffrn_ambient_temperature 100(2)
_diffrn_measured_fraction_theta_full 0.980
_diffrn_measured_fraction_theta_max 0.980
_diffrn_measurement_device_type 'KUMA CCD'
_diffrn_measurement_method 'omega scan'
_diffrn_radiation_monochromator graphite
_diffrn_radiation_source 'fine-focus sealed tube'
_diffrn_radiation_type MoK\a
_diffrn_radiation_wavelength 0.71073
_diffrn_reflns_av_R_equivalents 0.0689
_diffrn_reflns_av_sigmaI/netI 0.1395
_diffrn_reflns_limit_h_max 17
_diffrn_reflns_limit_h_min -19
_diffrn_reflns_limit_k_max 8
_diffrn_reflns_limit_k_min -11
_diffrn_reflns_limit_l_max 20
_diffrn_reflns_limit_l_min -21
_diffrn_reflns_number 8057
_diffrn_reflns_theta_full 32.20
_diffrn_reflns_theta_max 32.20
_diffrn_reflns_theta_min 1.92
_diffrn_standards_interval_count '5o frames'
_diffrn_standards_number '1 frame'
_exptl_absorpt_coefficient_mu 0.431
_exptl_absorpt_correction_T_max 1.00000
_exptl_absorpt_correction_T_min 0.94190
_exptl_absorpt_correction_type multi-scan
_exptl_absorpt_process_details
;
CrysAlisPro, Agilent Technologies,
Version 1.171.36.20 (release 27-06-2012 CrysAlis171 .NET)
(compiled Jul 11 2012,15:38:31)
Empirical absorption correction using spherical harmonics,
 implemented in SCALE3 ABSPACK scaling algorithm.
;
_exptl_crystal_colour colourless
_exptl_crystal_density_diffrn 1.327
_exptl_crystal_density_method 'not measured'
_exptl_crystal_description unspecified
_exptl_crystal_F_000 608
_exptl_crystal_size_max 0.15
_exptl_crystal_size_mid 0.10
_exptl_crystal_size_min 0.09
_refine_diff_density_max 0.560
_refine_diff_density_min -0.525
_refine_diff_density_rms 0.119
_refine_ls_extinction_method none
_refine_ls_goodness_of_fit_ref 1.010
_refine_ls_hydrogen_treatment constr
_refine_ls_matrix_type full
_refine_ls_number_parameters 163
_refine_ls_number_reflns 4577
_refine_ls_number_restraints 0
_refine_ls_restrained_S_all 1.010
_refine_ls_R_factor_all 0.1121
_refine_ls_R_factor_gt 0.0577
_refine_ls_shift/su_max 0.000
_refine_ls_shift/su_mean 0.000
_refine_ls_structure_factor_coef Fsqd
_refine_ls_weighting_details 'calc w=1/[\s^2^(Fo^2^)+(0.0620P)^2^+0.0000P] where P=(Fo^2^+2Fc^2^)/3'
_refine_ls_weighting_scheme calc
_refine_ls_wR_factor_gt 0.1311
_refine_ls_wR_factor_ref 0.1822
_reflns_number_gt 2793
_reflns_number_total 4577
_reflns_threshold_expression >2sigma(I)
_cod_data_source_file om400236x_si_001.cif
_cod_data_source_block 9
_cod_original_cell_volume 1443.8(13)
_cod_original_sg_symbol_Hall -P2yn
_cod_original_sg_symbol_H-M P2(1)/n
_cod_database_code 4089469

loop_
_symmetry_equiv_pos_as_xyz
'x, y, z'
'-x+1/2, y+1/2, -z+1/2'
'-x, -y, -z'
'x-1/2, -y-1/2, z-1/2'

loop_
_atom_site_label
_atom_site_type_symbol
_atom_site_fract_x
_atom_site_fract_y
_atom_site_fract_z
_atom_site_U_iso_or_equiv
_atom_site_adp_type
_atom_site_occupancy
_atom_site_symmetry_multiplicity
_atom_site_calc_flag
_atom_site_refinement_flags
S1 S 0.32687(6) 0.82354(10) 0.16106(6) 0.0163(2) Uani 1 1 d .
Si1 Si 0.48094(7) 1.20300(10) 0.14086(7) 0.0141(2) Uani 1 1 d .
S2 S 0.40715(6) 1.05933(10) 0.33212(6) 0.0182(2) Uani 1 1 d .
C1 C 0.2820(2) 1.0145(4) 0.0944(2) 0.0149(6) Uani 1 1 d .
C7 C 0.5486(2) 1.0191(4) 0.2149(2) 0.0125(6) Uani 1 1 d .
C10 C 0.6557(3) 0.7598(4) 0.3311(3) 0.0208(7) Uani 1 1 d .
H10 H 0.6923 0.6733 0.3706 0.025 Uiso 1 1 calc R
C6 C 0.1827(3) 1.0080(4) 0.0458(2) 0.0195(7) Uani 1 1 d .
H6 H 0.1423 0.9083 0.0528 0.023 Uiso 1 1 calc R
C8 C 0.5188(2) 0.9659(4) 0.3006(2) 0.0150(6) Uani 1 1 d .
C2 C 0.3447(2) 1.1612(4) 0.0862(2) 0.0147(6) Uani 1 1 d .
C12 C 0.6332(2) 0.9374(4) 0.1902(3) 0.0171(7) Uani 1 1 d .
H12 H 0.6551 0.9708 0.1329 0.021 Uiso 1 1 calc R
C3 C 0.2994(3) 1.2995(4) 0.0267(2) 0.0196(7) Uani 1 1 d .
H3 H 0.3379 1.4018 0.0200 0.023 Uiso 1 1 calc R
C15 C 0.4907(3) 1.4130(4) 0.2106(3) 0.0216(7) Uani 1 1 d .
H15A H 0.4559 1.5069 0.1711 0.032 Uiso 1 1 calc R
H15B H 0.5618 1.4442 0.2299 0.032 Uiso 1 1 calc R
H15C H 0.4594 1.3975 0.2673 0.032 Uiso 1 1 calc R
C14 C 0.5494(3) 1.2420(4) 0.0386(3) 0.0210(7) Uani 1 1 d .
H14A H 0.5172 1.3386 -0.0005 0.031 Uiso 1 1 calc R
H14B H 0.5470 1.1354 0.0000 0.031 Uiso 1 1 calc R
H14C H 0.6197 1.2724 0.0631 0.031 Uiso 1 1 calc R
C5 C 0.1422(3) 1.1452(5) -0.0128(3) 0.0250(8) Uani 1 1 d .
H5 H 0.0750 1.1394 -0.0462 0.030 Uiso 1 1 calc R
C13 C 0.3179(3) 0.8900(4) 0.2807(2) 0.0194(7) Uani 1 1 d .
H13A H 0.3280 0.7852 0.3221 0.023 Uiso 1 1 calc R
H13B H 0.2487 0.9336 0.2812 0.023 Uiso 1 1 calc R
C11 C 0.6864(3) 0.8090(4) 0.2466(3) 0.0198(7) Uani 1 1 d .
H11 H 0.7435 0.7551 0.2276 0.024 Uiso 1 1 calc R
C9 C 0.5715(2) 0.8375(4) 0.3573(2) 0.0185(7) Uani 1 1 d .
H9 H 0.5498 0.8026 0.4145 0.022 Uiso 1 1 calc R
C4 C 0.2015(3) 1.2900(5) -0.0214(3) 0.0236(8) Uani 1 1 d .
H4 H 0.1746 1.3846 -0.0611 0.028 Uiso 1 1 calc R

loop_
_atom_site_aniso_label
_atom_site_aniso_U_11
_atom_site_aniso_U_22
_atom_site_aniso_U_33
_atom_site_aniso_U_23
_atom_site_aniso_U_13
_atom_site_aniso_U_12
S1 0.0147(4) 0.0155(4) 0.0188(4) 0.0012(3) 0.0031(3) -0.0015(3)
Si1 0.0128(4) 0.0125(4) 0.0173(5) 0.0016(3) 0.0034(3) 0.0004(3)
S2 0.0164(4) 0.0202(4) 0.0187(4) -0.0009(3) 0.0046(3) 0.0010(3)
C1 0.0157(16) 0.0167(14) 0.0119(15) -0.0017(12) 0.0010(12) 0.0022(11)
C7 0.0096(15) 0.0115(13) 0.0157(16) -0.0020(11) 0.0003(12) -0.0029(10)
C10 0.0190(18) 0.0165(15) 0.0256(19) 0.0034(14) 0.0000(14) 0.0009(12)
C6 0.0160(17) 0.0244(16) 0.0181(17) -0.0042(14) 0.0030(13) 0.0019(13)
C8 0.0134(16) 0.0146(14) 0.0159(16) -0.0018(12) -0.0009(12) 0.0000(11)
C2 0.0122(15) 0.0178(14) 0.0149(15) 0.0010(12) 0.0048(12) 0.0048(11)
C12 0.0128(16) 0.0163(14) 0.0217(17) 0.0027(13) 0.0012(13) 0.0000(12)
C3 0.0215(18) 0.0182(15) 0.0194(17) 0.0019(13) 0.0047(14) 0.0045(12)
C15 0.0234(19) 0.0151(15) 0.0257(19) 0.0024(14) 0.0022(15) 0.0007(12)
C14 0.0190(18) 0.0202(15) 0.0263(19) 0.0075(14) 0.0112(14) 0.0038(13)
C5 0.0141(17) 0.0365(19) 0.0227(19) -0.0028(16) -0.0015(14) 0.0047(14)
C13 0.0156(17) 0.0238(16) 0.0200(17) 0.0032(14) 0.0061(13) -0.0019(12)
C11 0.0139(16) 0.0173(15) 0.0272(19) 0.0012(14) 0.0008(14) 0.0019(12)
C9 0.0159(16) 0.0203(15) 0.0179(17) 0.0030(13) -0.0010(13) 0.0000(12)
C4 0.025(2) 0.0291(18) 0.0170(17) 0.0030(15) 0.0028(14) 0.0111(14)

loop_
_atom_type_symbol
_atom_type_description
_atom_type_scat_dispersion_real
_atom_type_scat_dispersion_imag
_atom_type_scat_source
C C 0.0033 0.0016 'International Tables Vol C Tables 4.2.6.8 and 6.1.1.4'
H H 0.0000 0.0000 'International Tables Vol C Tables 4.2.6.8 and 6.1.1.4'
Si Si 0.0817 0.0704 'International Tables Vol C Tables 4.2.6.8 and 6.1.1.4'
S S 0.1246 0.1234 'International Tables Vol C Tables 4.2.6.8 and 6.1.1.4'

loop_
_geom_angle_atom_site_label_1
_geom_angle_atom_site_label_2
_geom_angle_atom_site_label_3
_geom_angle
C1 S1 C13 101.79(15)
C14 Si1 C15 106.12(16)
C14 Si1 C7 107.31(15)
C15 Si1 C7 110.57(15)
C14 Si1 C2 105.96(17)
C15 Si1 C2 109.74(15)
C7 Si1 C2 116.51(14)
C8 S2 C13 98.10(16)
C6 C1 C2 121.3(3)
C6 C1 S1 116.4(2)
C2 C1 S1 122.3(2)
C12 C7 C8 117.1(3)
C12 C7 Si1 121.7(2)
C8 C7 Si1 121.0(2)
C9 C10 C11 119.7(3)
C9 C10 H10 120.1
C11 C10 H10 120.1
C5 C6 C1 121.0(3)
C5 C6 H6 119.5
C1 C6 H6 119.5
C9 C8 C7 121.1(3)
C9 C8 S2 120.2(3)
C7 C8 S2 118.6(2)
C1 C2 C3 115.6(3)
C1 C2 Si1 130.3(2)
C3 C2 Si1 114.1(2)
C11 C12 C7 122.1(3)
C11 C12 H12 118.9
C7 C12 H12 118.9
C4 C3 C2 122.3(3)
C4 C3 H3 118.9
C2 C3 H3 118.9
Si1 C15 H15A 109.5
Si1 C15 H15B 109.5
H15A C15 H15B 109.5
Si1 C15 H15C 109.5
H15A C15 H15C 109.5
H15B C15 H15C 109.5
Si1 C14 H14A 109.5
Si1 C14 H14B 109.5
H14A C14 H14B 109.5
Si1 C14 H14C 109.5
H14A C14 H14C 109.5
H14B C14 H14C 109.5
C4 C5 C6 118.8(3)
C4 C5 H5 120.6
C6 C5 H5 120.6
S1 C13 S2 115.69(19)
S1 C13 H13A 108.4
S2 C13 H13A 108.4
S1 C13 H13B 108.4
S2 C13 H13B 108.4
H13A C13 H13B 107.4
C12 C11 C10 119.6(3)
C12 C11 H11 120.2
C10 C11 H11 120.2
C10 C9 C8 120.3(3)
C10 C9 H9 119.8
C8 C9 H9 119.8
C5 C4 C3 121.0(3)
C5 C4 H4 119.5
C3 C4 H4 119.5

loop_
_geom_bond_atom_site_label_1
_geom_bond_atom_site_label_2
_geom_bond_distance
S1 C1 1.787(3)
S1 C13 1.804(4)
Si1 C14 1.876(4)
Si1 C15 1.878(3)
Si1 C7 1.894(3)
Si1 C2 1.896(4)
S2 C8 1.789(4)
S2 C13 1.830(3)
C1 C6 1.399(5)
C1 C2 1.418(4)
C7 C12 1.395(4)
C7 C8 1.410(4)
C10 C9 1.386(5)
C10 C11 1.391(5)
C10 H10 0.9500
C6 C5 1.392(5)
C6 H6 0.9500
C8 C9 1.387(4)
C2 C3 1.424(4)
C12 C11 1.387(4)
C12 H12 0.9500
C3 C4 1.382(5)
C3 H3 0.9500
C15 H15A 0.9800
C15 H15B 0.9800
C15 H15C 0.9800
C14 H14A 0.9800
C14 H14B 0.9800
C14 H14C 0.9800
C5 C4 1.380(5)
C5 H5 0.9500
C13 H13A 0.9900
C13 H13B 0.9900
C11 H11 0.9500
C9 H9 0.9500
C4 H4 0.9500

loop_
_geom_torsion_atom_site_label_1
_geom_torsion_atom_site_label_2
_geom_torsion_atom_site_label_3
_geom_torsion_atom_site_label_4
_geom_torsion
C13 S1 C1 C6 -101.7(3)
C13 S1 C1 C2 81.9(3)
C14 Si1 C7 C12 -0.2(3)
C15 Si1 C7 C12 -115.5(3)
C2 Si1 C7 C12 118.3(3)
C14 Si1 C7 C8 176.1(2)
C15 Si1 C7 C8 60.8(3)
C2 Si1 C7 C8 -65.4(3)
C2 C1 C6 C5 0.3(5)
S1 C1 C6 C5 -176.1(3)
C12 C7 C8 C9 -0.2(4)
Si1 C7 C8 C9 -176.7(2)
C12 C7 C8 S2 -177.0(2)
Si1 C7 C8 S2 6.6(3)
C13 S2 C8 C9 -83.4(3)
C13 S2 C8 C7 93.4(3)
C6 C1 C2 C3 0.7(5)
S1 C1 C2 C3 176.9(2)
C6 C1 C2 Si1 -178.5(2)
S1 C1 C2 Si1 -2.3(4)
C14 Si1 C2 C1 122.0(3)
C15 Si1 C2 C1 -123.8(3)
C7 Si1 C2 C1 2.8(4)
C14 Si1 C2 C3 -57.2(3)
C15 Si1 C2 C3 57.0(3)
C7 Si1 C2 C3 -176.4(2)
C8 C7 C12 C11 0.1(5)
Si1 C7 C12 C11 176.5(2)
C1 C2 C3 C4 -1.3(5)
Si1 C2 C3 C4 178.0(3)
C1 C6 C5 C4 -0.8(5)
C1 S1 C13 S2 -69.5(2)
C8 S2 C13 S1 -47.3(2)
C7 C12 C11 C10 -0.5(5)
C9 C10 C11 C12 1.0(5)
C11 C10 C9 C8 -1.1(5)
C7 C8 C9 C10 0.7(5)
S2 C8 C9 C10 177.4(3)
C6 C5 C4 C3 0.2(5)
C2 C3 C4 C5 0.9(5)
